data_1550243
loop_
_publ_author_name
'Karri, Ramesh'
'Chalana, Ashish'
'Das, Ranajit'
'Rai, Rakesh Kumar'
'Roy, Gouriprasanna'

_publ_section_title
;
 Cytoprotective effects of imidazole-based [S<sub>1</sub>] and
 [S<sub>2</sub>]-donor ligands against mercury toxicity: a bioinorganic
 approach.
;
_journal_issue 1
_journal_name_full 'Metallomics : integrated biometal science'
_journal_page_first 213
_journal_page_last 225
_journal_paper_doi 10.1039/c8mt00237a
_journal_volume 11
_journal_year 2019
_chemical_formula_moiety 'C9 H12 Hg2 I4 N4 S2'
_chemical_formula_sum 'C9 H12 Hg2 I4 N4 S2'
_chemical_formula_weight 1149.13
_space_group_crystal_system monoclinic
_space_group_IT_number 15
_space_group_name_Hall '-C 2yc'
_space_group_name_H-M_alt 'C 1 2/c 1'
_symmetry_space_group_name_Hall '-C 2yc'
_symmetry_space_group_name_H-M 'C 1 2/c 1'
_atom_sites_solution_hydrogens geom
_audit_creation_method SHELXL-2014/7
_audit_update_record
;
2018-07-23 deposited with the CCDC.
2018-11-12 downloaded from the CCDC.
;
_cell_angle_alpha 90
_cell_angle_beta 113.273(2)
_cell_angle_gamma 90
_cell_formula_units_Z 8
_cell_length_a 38.111(3)
_cell_length_b 7.4534(5)
_cell_length_c 16.3979(13)
_cell_measurement_reflns_used 9955
_cell_measurement_temperature 297(2)
_cell_measurement_theta_max 25.23
_cell_measurement_theta_min 2.49
_cell_volume 4278.9(6)
_computing_cell_refinement 'Bruker SAINT'
_computing_data_collection 'Bruker APEX2'
_computing_data_reduction 'Bruker SAINT'
_computing_molecular_graphics 'Bruker SHELXTL'
_computing_publication_material 'Bruker SHELXTL'
_computing_structure_refinement 'SHELXL-2014/7 (Sheldrick, 2014)'
_computing_structure_solution 'SHELXS-97 (Sheldrick 2008)'
_diffrn_ambient_temperature 297(2)
_diffrn_measured_fraction_theta_full 0.999
_diffrn_measured_fraction_theta_max 1.000
_diffrn_measurement_device_type 'Bruker PHOTON100 CMOS'
_diffrn_measurement_method '\f and \w scans'
_diffrn_radiation_type MoK\a
_diffrn_radiation_wavelength 0.71073
_diffrn_reflns_av_R_equivalents 0.0550
_diffrn_reflns_av_unetI/netI 0.0310
_diffrn_reflns_Laue_measured_fraction_full 0.999
_diffrn_reflns_Laue_measured_fraction_max 1.000
_diffrn_reflns_limit_h_max 46
_diffrn_reflns_limit_h_min -46
_diffrn_reflns_limit_k_max 9
_diffrn_reflns_limit_k_min -9
_diffrn_reflns_limit_l_max 20
_diffrn_reflns_limit_l_min -20
_diffrn_reflns_number 38595
_diffrn_reflns_point_group_measured_fraction_full 0.999
_diffrn_reflns_point_group_measured_fraction_max 1.000
_diffrn_reflns_theta_full 25.242
_diffrn_reflns_theta_max 26.022
_diffrn_reflns_theta_min 2.327
_diffrn_source X-ray
_exptl_absorpt_coefficient_mu 20.299
_exptl_absorpt_correction_T_max 0.308
_exptl_absorpt_correction_T_min 0.082
_exptl_absorpt_correction_type multi-scan
_exptl_absorpt_process_details SADABS
_exptl_crystal_colour 'yellow colour'
_exptl_crystal_density_diffrn 3.568
_exptl_crystal_description DAIMOND
_exptl_crystal_F_000 3984
_exptl_crystal_size_max 0.232
_exptl_crystal_size_mid 0.112
_exptl_crystal_size_min 0.058
_refine_diff_density_max 2.153
_refine_diff_density_min -2.024
_refine_diff_density_rms 0.153
_refine_ls_extinction_coef 0.000054(9)
_refine_ls_extinction_expression Fc^*^=kFc[1+0.001xFc^2^\l^3^/sin(2\q)]^-1/4^
_refine_ls_extinction_method 'SHELXL-2014/7 (Sheldrick 2014'
_refine_ls_goodness_of_fit_ref 1.028
_refine_ls_hydrogen_treatment constr
_refine_ls_matrix_type full
_refine_ls_number_parameters 203
_refine_ls_number_reflns 4212
_refine_ls_number_restraints 0
_refine_ls_restrained_S_all 1.028
_refine_ls_R_factor_all 0.0576
_refine_ls_R_factor_gt 0.0383
_refine_ls_shift/su_max 0.001
_refine_ls_shift/su_mean 0.000
_refine_ls_structure_factor_coef Fsqd
_refine_ls_weighting_details 'w=1/[\s^2^(Fo^2^)+(0.0256P)^2^+58.8839P] where P=(Fo^2^+2Fc^2^)/3'
_refine_ls_weighting_scheme calc
_refine_ls_wR_factor_gt 0.0738
_refine_ls_wR_factor_ref 0.0798
_reflns_Friedel_coverage 0.000
_reflns_number_gt 3245
_reflns_number_total 4212
_reflns_threshold_expression 'I > 2\s(I)'
_cod_data_source_file c8mt00237a8.cif
_cod_data_source_block '[(L2)Hg2I2]n'
_cod_depositor_comments
;
The following automatic conversions were performed:

'_exptl_absorpt_correction_type' value 'Multi-Scan' changed to
'multi-scan' according to
/home/data/users/saulius/crontab/automatic-downloads/rss-feeds/RSC/lib/dictionaries/cif_core.dic
dictionary named 'cif_core.dic' version 2.4.2 from 2011-04-26.

Automatic conversion script
Id: cif_fix_values 4973 2017-02-22 13:04:09Z antanas 

 Adding full bibliography for 1550243--1550249.cif.
;
_cod_original_cell_volume 4279.0(6)
_cod_database_code 1550243
_shelx_shelxl_version_number 2014/7
_shelx_space_group_comment
;
The symmetry employed for this shelxl refinement is uniquely defined
by the following loop, which should always be used as a source of
symmetry information in preference to the above space-group names.
They are only intended as comments.
;
_shelx_estimated_absorpt_t_min 0.088
_shelx_estimated_absorpt_t_max 0.386

loop_
_space_group_symop_operation_xyz
'x, y, z'
'-x, y, -z+1/2'
'x+1/2, y+1/2, z'
'-x+1/2, y+1/2, -z+1/2'
'-x, -y, -z'
'x, -y, z-1/2'
'-x+1/2, -y+1/2, -z'
'x+1/2, -y+1/2, z-1/2'

loop_
_atom_site_label
_atom_site_type_symbol
_atom_site_fract_x
_atom_site_fract_y
_atom_site_fract_z
_atom_site_U_iso_or_equiv
_atom_site_adp_type
_atom_site_occupancy
_atom_site_site_symmetry_order
_atom_site_calc_flag
_atom_site_refinement_flags_posn
_atom_site_refinement_flags_adp
_atom_site_refinement_flags_occupancy
_atom_site_disorder_assembly
_atom_site_disorder_group
Hg1 Hg 0.59320(2) 0.85464(7) 0.52237(3) 0.06750(16) Uani 1 1 d . . . . .
Hg2A Hg 0.6863(2) 0.2628(7) 0.97892(16) 0.0902(12) Uani 0.740(19) 1 d . . P A 1
Hg2B Hg 0.6734(3) 0.321(2) 0.9886(4) 0.078(2) Uani 0.260(19) 1 d . . P A 2
I4 I 0.66831(2) -0.02686(8) 1.05158(4) 0.05449(17) Uani 1 1 d . . . . .
I2 I 0.54775(2) 0.93245(10) 0.35294(4) 0.06220(19) Uani 1 1 d . . . . .
I1 I 0.61182(2) 0.49284(9) 0.54878(4) 0.0665(2) Uani 1 1 d . . . . .
I3 I 0.73861(2) 0.51342(9) 1.04732(5) 0.0704(2) Uani 1 1 d . . . . .
S1 S 0.57550(7) 0.9710(3) 0.64542(16) 0.0552(6) Uani 1 1 d . . . . .
S2 S 0.64099(8) 0.3102(3) 0.82120(16) 0.0620(7) Uani 1 1 d . . . . .
N3 N 0.6456(2) 0.6711(10) 0.7970(4) 0.0484(17) Uani 1 1 d . . . . .
N2 N 0.5768(2) 0.6751(10) 0.7448(5) 0.0525(18) Uani 1 1 d . . . . .
N4 N 0.6900(2) 0.5198(11) 0.7784(5) 0.056(2) Uani 1 1 d . . . . .
N1 N 0.5266(2) 0.6878(11) 0.6240(5) 0.0564(19) Uani 1 1 d . . . . .
C8 C 0.6600(3) 0.5031(13) 0.7995(5) 0.051(2) Uani 1 1 d . . . . .
C4 C 0.5594(2) 0.7733(12) 0.6711(5) 0.047(2) Uani 1 1 d . . . . .
C7 C 0.6947(3) 0.6955(15) 0.7613(7) 0.064(3) Uani 1 1 d . . . . .
H7 H 0.7133 0.7409 0.7436 0.077 Uiso 1 1 calc R U . . .
C3 C 0.5543(3) 0.5303(14) 0.7440(8) 0.067(3) Uani 1 1 d . . . . .
H3 H 0.5600 0.4426 0.7877 0.081 Uiso 1 1 calc R U . . .
C1 C 0.4986(3) 0.7492(15) 0.5368(7) 0.071(3) Uani 1 1 d . . . . .
H1A H 0.4869 0.8587 0.5443 0.106 Uiso 1 1 calc R U . . .
H1B H 0.4793 0.6591 0.5120 0.106 Uiso 1 1 calc R U . . .
H1C H 0.5114 0.7698 0.4976 0.106 Uiso 1 1 calc R U . . .
C6 C 0.6679(3) 0.7893(15) 0.7745(6) 0.064(3) Uani 1 1 d . . . . .
H6 H 0.6648 0.9131 0.7693 0.077 Uiso 1 1 calc R U . . .
C2 C 0.5233(3) 0.5386(15) 0.6703(8) 0.069(3) Uani 1 1 d . . . . .
H2 H 0.5029 0.4586 0.6526 0.082 Uiso 1 1 calc R U . . .
C9 C 0.7133(3) 0.3729(16) 0.7705(8) 0.080(3) Uani 1 1 d . . . . .
H9A H 0.7010 0.2611 0.7717 0.120 Uiso 1 1 calc R U . . .
H9B H 0.7378 0.3770 0.8192 0.120 Uiso 1 1 calc R U . . .
H9C H 0.7165 0.3833 0.7156 0.120 Uiso 1 1 calc R U . . .
C5 C 0.6129(3) 0.7195(13) 0.8166(6) 0.055(2) Uani 1 1 d . . . . .
H5A H 0.6136 0.8474 0.8280 0.066 Uiso 1 1 calc R U . . .
H5B H 0.6146 0.6576 0.8700 0.066 Uiso 1 1 calc R U . . .

loop_
_atom_site_aniso_label
_atom_site_aniso_U_11
_atom_site_aniso_U_22
_atom_site_aniso_U_33
_atom_site_aniso_U_23
_atom_site_aniso_U_13
_atom_site_aniso_U_12
Hg1 0.0606(3) 0.0919(3) 0.0549(2) 0.0054(2) 0.02803(19) 0.0033(2)
Hg2A 0.099(2) 0.0857(13) 0.0663(5) 0.0189(6) 0.0125(8) -0.0373(14)
Hg2B 0.070(3) 0.092(4) 0.0599(15) 0.0196(18) 0.0132(13) -0.027(3)
I4 0.0529(4) 0.0464(3) 0.0688(4) 0.0086(3) 0.0290(3) 0.0053(3)
I2 0.0662(4) 0.0699(4) 0.0503(3) 0.0029(3) 0.0228(3) 0.0030(3)
I1 0.0784(5) 0.0601(4) 0.0594(4) -0.0042(3) 0.0252(3) 0.0088(4)
I3 0.0649(4) 0.0575(4) 0.0905(5) -0.0086(4) 0.0325(4) -0.0114(3)
S1 0.0651(15) 0.0486(14) 0.0585(13) -0.0029(11) 0.0313(12) -0.0012(12)
S2 0.0656(16) 0.0540(15) 0.0581(14) 0.0043(11) 0.0155(12) -0.0115(12)
N3 0.047(4) 0.051(5) 0.046(4) -0.001(3) 0.018(3) -0.006(4)
N2 0.056(5) 0.058(5) 0.051(4) -0.005(4) 0.028(4) -0.002(4)
N4 0.049(4) 0.067(6) 0.048(4) 0.009(4) 0.014(3) 0.000(4)
N1 0.049(5) 0.061(5) 0.065(5) -0.008(4) 0.029(4) -0.010(4)
C8 0.048(5) 0.062(6) 0.035(4) 0.006(4) 0.007(4) -0.004(5)
C4 0.050(5) 0.055(5) 0.046(5) -0.002(4) 0.029(4) 0.000(4)
C7 0.043(5) 0.081(8) 0.069(6) 0.016(6) 0.022(5) -0.006(5)
C3 0.069(7) 0.056(6) 0.092(8) 0.011(6) 0.048(7) -0.004(5)
C1 0.049(6) 0.084(8) 0.073(7) -0.017(6) 0.017(5) 0.001(6)
C6 0.059(6) 0.065(7) 0.063(6) 0.005(5) 0.018(5) -0.018(6)
C2 0.063(7) 0.067(7) 0.089(8) -0.008(6) 0.044(6) -0.016(6)
C9 0.069(7) 0.090(9) 0.084(8) 0.016(6) 0.032(6) 0.026(7)
C5 0.065(6) 0.056(6) 0.045(5) 0.001(4) 0.023(4) -0.001(5)

loop_
_atom_type_symbol
_atom_type_description
_atom_type_scat_dispersion_real
_atom_type_scat_dispersion_imag
_atom_type_scat_source
C C 0.0033 0.0016 'International Tables Vol C Tables 4.2.6.8 and 6.1.1.4'
H H 0.0000 0.0000 'International Tables Vol C Tables 4.2.6.8 and 6.1.1.4'
Hg Hg -2.3894 9.2266 'International Tables Vol C Tables 4.2.6.8 and 6.1.1.4'
I I -0.4742 1.8119 'International Tables Vol C Tables 4.2.6.8 and 6.1.1.4'
N N 0.0061 0.0033 'International Tables Vol C Tables 4.2.6.8 and 6.1.1.4'
S S 0.1246 0.1234 'International Tables Vol C Tables 4.2.6.8 and 6.1.1.4'

loop_
_geom_angle_atom_site_label_1
_geom_angle_atom_site_label_2
_geom_angle_atom_site_label_3
_geom_angle
_geom_angle_site_symmetry_3
S1 Hg1 I2 119.03(6) .
S1 Hg1 I1 109.99(6) .
I2 Hg1 I1 112.98(3) .
S1 Hg1 I4 105.39(6) 6_565
I2 Hg1 I4 104.89(2) 6_565
I1 Hg1 I4 102.81(2) 6_565
S2 Hg2A I3 115.89(9) .
S2 Hg2A I4 112.26(10) .
I3 Hg2A I4 131.62(7) .
S2 Hg2B I3 113.0(2) .
S2 Hg2B I4 107.0(5) .
I3 Hg2B I4 122.9(4) .
S2 Hg2B I1 104.3(5) 6_566
I3 Hg2B I1 110.2(6) 6_566
I4 Hg2B I1 96.9(3) 6_566
Hg2A I4 Hg1 88.9(2) 6_566
Hg2B I4 Hg1 75.4(3) 6_566
Hg1 I1 Hg2B 72.84(17) 6_565
C4 S1 Hg1 97.8(3) .
C8 S2 Hg2A 99.1(3) .
C8 S2 Hg2B 97.7(3) .
C8 N3 C6 108.3(8) .
C8 N3 C5 126.4(8) .
C6 N3 C5 125.3(8) .
C4 N2 C3 109.6(8) .
C4 N2 C5 125.3(8) .
C3 N2 C5 125.0(8) .
C8 N4 C7 109.9(8) .
C8 N4 C9 125.1(9) .
C7 N4 C9 124.9(9) .
C4 N1 C2 109.4(8) .
C4 N1 C1 124.2(8) .
C2 N1 C1 126.4(9) .
N4 C8 N3 106.5(8) .
N4 C8 S2 127.9(8) .
N3 C8 S2 125.5(7) .
N2 C4 N1 106.0(8) .
N2 C4 S1 126.4(7) .
N1 C4 S1 127.5(7) .
C6 C7 N4 107.5(9) .
C6 C7 H7 126.2 .
N4 C7 H7 126.2 .
C2 C3 N2 107.5(10) .
C2 C3 H3 126.2 .
N2 C3 H3 126.2 .
N1 C1 H1A 109.5 .
N1 C1 H1B 109.5 .
H1A C1 H1B 109.5 .
N1 C1 H1C 109.5 .
H1A C1 H1C 109.5 .
H1B C1 H1C 109.5 .
C7 C6 N3 107.7(10) .
C7 C6 H6 126.2 .
N3 C6 H6 126.2 .
C3 C2 N1 107.4(9) .
C3 C2 H2 126.3 .
N1 C2 H2 126.3 .
N4 C9 H9A 109.5 .
N4 C9 H9B 109.5 .
H9A C9 H9B 109.5 .
N4 C9 H9C 109.5 .
H9A C9 H9C 109.5 .
H9B C9 H9C 109.5 .
N3 C5 N2 112.7(7) .
N3 C5 H5A 109.1 .
N2 C5 H5A 109.1 .
N3 C5 H5B 109.1 .
N2 C5 H5B 109.1 .
H5A C5 H5B 107.8 .

loop_
_geom_bond_atom_site_label_1
_geom_bond_atom_site_label_2
_geom_bond_distance
_geom_bond_site_symmetry_2
Hg1 S1 2.521(2) .
Hg1 I2 2.6930(7) .
Hg1 I1 2.7785(9) .
Hg1 I4 2.9982(8) 6_565
Hg2A S2 2.504(3) .
Hg2A I3 2.637(2) .
Hg2A I4 2.6830(17) .
Hg2B S2 2.527(7) .
Hg2B I3 2.696(4) .
Hg2B I4 2.828(11) .
Hg2B I1 3.20(2) 6_566
I4 Hg1 2.9983(8) 6_566
I1 Hg2B 3.20(2) 6_565
S1 C4 1.712(9) .
S2 C8 1.710(10) .
N3 C8 1.361(12) .
N3 C6 1.372(12) .
N3 C5 1.451(11) .
N2 C4 1.342(11) .
N2 C3 1.375(12) .
N2 C5 1.452(11) .
N4 C8 1.323(12) .
N4 C7 1.365(13) .
N4 C9 1.447(13) .
N1 C4 1.342(11) .
N1 C2 1.380(13) .
N1 C1 1.478(12) .
C7 C6 1.322(14) .
C7 H7 0.9300 .
C3 C2 1.317(15) .
C3 H3 0.9300 .
C1 H1A 0.9600 .
C1 H1B 0.9600 .
C1 H1C 0.9600 .
C6 H6 0.9300 .
C2 H2 0.9300 .
C9 H9A 0.9600 .
C9 H9B 0.9600 .
C9 H9C 0.9600 .
C5 H5A 0.9700 .
C5 H5B 0.9700 .
